data_7033801
loop_
_publ_author_name
'Sgro, Michael J.'
'Piers, Warren E.'
'Romero, Patricio E.'

_publ_section_title
;
 Synthesis, structural characterization and thermal properties of copper
 and silver silyl complexes.
;
_journal_issue 8
_journal_name_full 'Dalton transactions (Cambridge, England : 2003)'
_journal_page_first 3817
_journal_page_last 3828
_journal_paper_doi 10.1039/c4dt03770g
_journal_volume 44
_journal_year 2015
_chemical_formula_sum 'C28 H62 Cu2 N2 Si8'
_chemical_formula_weight 778.60
_space_group_IT_number 61
_symmetry_cell_setting orthorhombic
_symmetry_space_group_name_Hall '-P 2ac 2ab'
_symmetry_space_group_name_H-M 'P b c a'
_atom_sites_solution_hydrogens geom
_atom_sites_solution_primary direct
_atom_sites_solution_secondary difmap
_audit_creation_method SHELXL-97
_audit_update_record
;
2014-12-04 deposited with the CCDC.
2015-01-12 downloaded from the CCDC.
;
_cell_angle_alpha 90.00
_cell_angle_beta 90.00
_cell_angle_gamma 90.00
_cell_formula_units_Z 8
_cell_length_a 19.6672(8)
_cell_length_b 18.8226(6)
_cell_length_c 23.8417(9)
_cell_measurement_reflns_used 9888
_cell_measurement_temperature 173(2)
_cell_measurement_theta_max 68.29
_cell_measurement_theta_min 3.71
_cell_volume 8825.9(6)
_computing_cell_refinement 'Bruker SAINT'
_computing_data_collection 'Bruker APEX2'
_computing_data_reduction 'Bruker SAINT'
_computing_molecular_graphics 'Bruker SHELXTL'
_computing_publication_material 'Bruker SHELXTL'
_computing_structure_refinement 'SHELXL-97 (Sheldrick, 1997)'
_computing_structure_solution 'SHELXS-97 (Sheldrick, 1990)'
_diffrn_ambient_temperature 173(2)
_diffrn_measured_fraction_theta_full 0.972
_diffrn_measured_fraction_theta_max 0.973
_diffrn_measurement_device_type 'Bruker APEX-II CCD'
_diffrn_measurement_method '\f and \w scans'
_diffrn_radiation_monochromator graphite
_diffrn_radiation_source 'fine-focus sealed tube'
_diffrn_radiation_type CuK\a
_diffrn_radiation_wavelength 1.54178
_diffrn_reflns_av_R_equivalents 0.0434
_diffrn_reflns_av_sigmaI/netI 0.0275
_diffrn_reflns_limit_h_max 23
_diffrn_reflns_limit_h_min -23
_diffrn_reflns_limit_k_max 22
_diffrn_reflns_limit_k_min -22
_diffrn_reflns_limit_l_max 26
_diffrn_reflns_limit_l_min -22
_diffrn_reflns_number 44479
_diffrn_reflns_theta_full 68.50
_diffrn_reflns_theta_max 68.50
_diffrn_reflns_theta_min 3.71
_diffrn_standards_number 0
_exptl_absorpt_coefficient_mu 3.408
_exptl_absorpt_correction_T_max 0.7531
_exptl_absorpt_correction_T_min 0.5790
_exptl_absorpt_correction_type multi-scan
_exptl_absorpt_process_details sadabs
_exptl_crystal_colour purple
_exptl_crystal_density_diffrn 1.172
_exptl_crystal_density_method 'not measured'
_exptl_crystal_description Needle
_exptl_crystal_F_000 3312
_exptl_crystal_size_max 0.33
_exptl_crystal_size_mid 0.19
_exptl_crystal_size_min 0.17
_refine_diff_density_max 0.377
_refine_diff_density_min -0.285
_refine_diff_density_rms 0.054
_refine_ls_extinction_method none
_refine_ls_goodness_of_fit_ref 1.021
_refine_ls_hydrogen_treatment constr
_refine_ls_matrix_type full
_refine_ls_number_parameters 361
_refine_ls_number_reflns 7908
_refine_ls_number_restraints 0
_refine_ls_restrained_S_all 1.021
_refine_ls_R_factor_all 0.0450
_refine_ls_R_factor_gt 0.0346
_refine_ls_shift/su_max 0.002
_refine_ls_shift/su_mean 0.000
_refine_ls_structure_factor_coef Fsqd
_refine_ls_weighting_details 'calc w=1/[\s^2^(Fo^2^)+(0.0586P)^2^+1.0081P] where P=(Fo^2^+2Fc^2^)/3'
_refine_ls_weighting_scheme calc
_refine_ls_wR_factor_gt 0.0902
_refine_ls_wR_factor_ref 0.0978
_reflns_number_gt 6444
_reflns_number_total 7908
_reflns_threshold_expression >2sigma(I)
_cod_data_source_file c4dt03770g2.cif
_cod_data_source_block compound14
_cod_depositor_comments
;
The following automatic conversions were performed:

'_symmetry_cell_setting' value 'Orthorhombic' changed to
'orthorhombic' according to
/usr/data/users/saulius/crontab/automatic-downloads/rss-feeds/RSC/lib/dictionaries/cif_core.dic
dictionary named 'cif_core.dic' version 2.4.2 from 2011-04-26.

Automatic conversion script
Id: cif_fix_values 3008 2015-01-20 13:52:24Z robertas 

 Adding full bibliography for 7033789--7033802.cif.
;
_cod_original_sg_symbol_H-M Pbca
_cod_database_code 7033801

loop_
_symmetry_equiv_pos_as_xyz
'x, y, z'
'x+1/2, -y+1/2, -z'
'-x, y+1/2, -z+1/2'
'-x+1/2, -y, z+1/2'
'-x, -y, -z'
'-x-1/2, y-1/2, z'
'x, -y-1/2, z-1/2'
'x-1/2, y, -z-1/2'

loop_
_atom_site_label
_atom_site_type_symbol
_atom_site_fract_x
_atom_site_fract_y
_atom_site_fract_z
_atom_site_U_iso_or_equiv
_atom_site_adp_type
_atom_site_occupancy
_atom_site_symmetry_multiplicity
_atom_site_calc_flag
_atom_site_refinement_flags
Cu1 Cu 0.915935(19) 0.675393(16) 0.929528(14) 0.04569(10) Uani 1 1 d .
Cu2 Cu 0.866720(16) 0.737922(16) 0.851750(13) 0.03924(10) Uani 1 1 d .
Si1 Si 0.92853(3) 0.79768(3) 0.92404(2) 0.03670(13) Uani 1 1 d .
Si2 Si 0.98812(4) 0.85964(4) 0.85351(3) 0.05323(18) Uani 1 1 d .
Si3 Si 0.83985(4) 0.86916(3) 0.95822(3) 0.04959(16) Uani 1 1 d .
Si4 Si 1.00745(4) 0.78277(4) 0.99759(3) 0.05068(17) Uani 1 1 d .
Si5 Si 0.80004(3) 0.70211(3) 0.77912(2) 0.03733(13) Uani 1 1 d .
Si6 Si 0.84977(4) 0.60489(4) 0.73371(3) 0.05493(18) Uani 1 1 d .
Si7 Si 0.69703(4) 0.66158(5) 0.81576(4) 0.0613(2) Uani 1 1 d .
Si8 Si 0.77657(3) 0.78697(4) 0.71061(3) 0.04755(16) Uani 1 1 d .
N1 N 0.86773(11) 0.60110(10) 0.98012(9) 0.0494(5) Uani 1 1 d .
N2 N 0.96944(11) 0.58477(10) 0.90839(9) 0.0488(5) Uani 1 1 d .
C1 C 0.89095(13) 0.53494(12) 0.97443(10) 0.0466(5) Uani 1 1 d .
C2 C 0.86693(17) 0.48004(14) 1.00818(14) 0.0659(8) Uani 1 1 d .
H2A H 0.8844 0.4333 1.0041 0.079 Uiso 1 1 calc R
C3 C 0.81778(18) 0.49432(17) 1.04738(14) 0.0737(9) Uani 1 1 d .
H3A H 0.8012 0.4575 1.0709 0.088 Uiso 1 1 calc R
C4 C 0.79279(17) 0.56164(17) 1.05252(13) 0.0685(8) Uani 1 1 d .
H4A H 0.7581 0.5725 1.0789 0.082 Uiso 1 1 calc R
C5 C 0.81959(17) 0.61324(16) 1.01819(13) 0.0647(7) Uani 1 1 d .
H5A H 0.8028 0.6603 1.0219 0.078 Uiso 1 1 calc R
C6 C 0.94435(13) 0.52468(12) 0.93103(11) 0.0497(6) Uani 1 1 d .
C7 C 0.96570(17) 0.45859(15) 0.91326(14) 0.0688(8) Uani 1 1 d .
H7A H 0.9468 0.4168 0.9292 0.083 Uiso 1 1 calc R
C8 C 1.01443(19) 0.45398(17) 0.87240(17) 0.0829(10) Uani 1 1 d .
H8A H 1.0298 0.4088 0.8600 0.099 Uiso 1 1 calc R
C9 C 1.04102(18) 0.51476(18) 0.84949(15) 0.0746(9) Uani 1 1 d .
H9A H 1.0751 0.5127 0.8213 0.090 Uiso 1 1 calc R
C10 C 1.01653(15) 0.57911(15) 0.86882(13) 0.0620(7) Uani 1 1 d .
H10A H 1.0344 0.6215 0.8529 0.074 Uiso 1 1 calc R
C11 C 1.02383(18) 0.7960(2) 0.80126(16) 0.0858(11) Uani 1 1 d .
H11A H 1.0484 0.8223 0.7722 0.129 Uiso 1 1 calc R
H11B H 0.9867 0.7690 0.7840 0.129 Uiso 1 1 calc R
H11C H 1.0551 0.7632 0.8201 0.129 Uiso 1 1 calc R
C12 C 0.9312(2) 0.9227(2) 0.81477(17) 0.1012(14) Uani 1 1 d .
H12A H 0.9574 0.9475 0.7858 0.152 Uiso 1 1 calc R
H12B H 0.9122 0.9574 0.8411 0.152 Uiso 1 1 calc R
H12C H 0.8941 0.8961 0.7971 0.152 Uiso 1 1 calc R
C13 C 1.0610(2) 0.9147(2) 0.88029(17) 0.1068(15) Uani 1 1 d .
H13A H 1.0832 0.9387 0.8488 0.160 Uiso 1 1 calc R
H13B H 1.0939 0.8838 0.8992 0.160 Uiso 1 1 calc R
H13C H 1.0439 0.9502 0.9068 0.160 Uiso 1 1 calc R
C14 C 0.7760(2) 0.8897(2) 0.90246(18) 0.0989(14) Uani 1 1 d .
H14A H 0.7399 0.9196 0.9182 0.148 Uiso 1 1 calc R
H14B H 0.7563 0.8454 0.8883 0.148 Uiso 1 1 calc R
H14C H 0.7983 0.9151 0.8716 0.148 Uiso 1 1 calc R
C15 C 0.8687(2) 0.95592(18) 0.98759(19) 0.0944(13) Uani 1 1 d .
H15A H 0.8293 0.9828 1.0010 0.142 Uiso 1 1 calc R
H15B H 0.8921 0.9831 0.9583 0.142 Uiso 1 1 calc R
H15C H 0.9000 0.9474 1.0189 0.142 Uiso 1 1 calc R
C16 C 0.7925(2) 0.8195(2) 1.01418(19) 0.1068(16) Uani 1 1 d .
H16A H 0.7554 0.8492 1.0285 0.160 Uiso 1 1 calc R
H16B H 0.8236 0.8077 1.0449 0.160 Uiso 1 1 calc R
H16C H 0.7736 0.7757 0.9983 0.160 Uiso 1 1 calc R
C17 C 0.97322(19) 0.7271(2) 1.05580(14) 0.0839(11) Uani 1 1 d .
H17A H 1.0077 0.7225 1.0852 0.126 Uiso 1 1 calc R
H17B H 0.9615 0.6799 1.0414 0.126 Uiso 1 1 calc R
H17C H 0.9325 0.7497 1.0714 0.126 Uiso 1 1 calc R
C18 C 1.0334(2) 0.86876(18) 1.03081(17) 0.1072(16) Uani 1 1 d .
H18A H 1.0660 0.8594 1.0609 0.161 Uiso 1 1 calc R
H18B H 0.9932 0.8924 1.0463 0.161 Uiso 1 1 calc R
H18C H 1.0544 0.8994 1.0025 0.161 Uiso 1 1 calc R
C19 C 1.08591(17) 0.7350(2) 0.97260(18) 0.0943(12) Uani 1 1 d .
H19A H 1.1178 0.7295 1.0039 0.141 Uiso 1 1 calc R
H19B H 1.1075 0.7626 0.9426 0.141 Uiso 1 1 calc R
H19C H 1.0733 0.6881 0.9582 0.141 Uiso 1 1 calc R
C20 C 0.8586(2) 0.52878(16) 0.78424(17) 0.0894(12) Uani 1 1 d .
H20A H 0.8795 0.4882 0.7651 0.134 Uiso 1 1 calc R
H20B H 0.8136 0.5152 0.7982 0.134 Uiso 1 1 calc R
H20C H 0.8874 0.5433 0.8158 0.134 Uiso 1 1 calc R
C21 C 0.93790(18) 0.6265(2) 0.7088(2) 0.0984(13) Uani 1 1 d .
H21A H 0.9574 0.5849 0.6900 0.148 Uiso 1 1 calc R
H21B H 0.9663 0.6394 0.7409 0.148 Uiso 1 1 calc R
H21C H 0.9360 0.6663 0.6824 0.148 Uiso 1 1 calc R
C22 C 0.80128(19) 0.57021(17) 0.67129(14) 0.0814(11) Uani 1 1 d .
H22A H 0.8257 0.5298 0.6550 0.122 Uiso 1 1 calc R
H22B H 0.7970 0.6079 0.6432 0.122 Uiso 1 1 calc R
H22C H 0.7559 0.5549 0.6832 0.122 Uiso 1 1 calc R
C23 C 0.6457(2) 0.6061(3) 0.7655(2) 0.1167(17) Uani 1 1 d .
H23A H 0.6034 0.5911 0.7837 0.175 Uiso 1 1 calc R
H23B H 0.6720 0.5641 0.7546 0.175 Uiso 1 1 calc R
H23C H 0.6350 0.6343 0.7321 0.175 Uiso 1 1 calc R
C24 C 0.63983(18) 0.7364(2) 0.83753(19) 0.0976(13) Uani 1 1 d .
H24A H 0.5973 0.7170 0.8526 0.146 Uiso 1 1 calc R
H24B H 0.6298 0.7664 0.8049 0.146 Uiso 1 1 calc R
H24C H 0.6625 0.7649 0.8664 0.146 Uiso 1 1 calc R
C25 C 0.7134(2) 0.6078(3) 0.8802(2) 0.1200(19) Uani 1 1 d .
H25A H 0.6701 0.5908 0.8955 0.180 Uiso 1 1 calc R
H25B H 0.7365 0.6373 0.9082 0.180 Uiso 1 1 calc R
H25C H 0.7422 0.5671 0.8706 0.180 Uiso 1 1 calc R
C26 C 0.71943(19) 0.75497(19) 0.65289(14) 0.0797(10) Uani 1 1 d .
H26A H 0.7120 0.7935 0.6259 0.120 Uiso 1 1 calc R
H26B H 0.6757 0.7402 0.6688 0.120 Uiso 1 1 calc R
H26C H 0.7407 0.7146 0.6338 0.120 Uiso 1 1 calc R
C27 C 0.7342(2) 0.86819(15) 0.73970(15) 0.0798(10) Uani 1 1 d .
H27A H 0.7255 0.9020 0.7093 0.120 Uiso 1 1 calc R
H27D H 0.7639 0.8903 0.7677 0.120 Uiso 1 1 calc R
H27B H 0.6911 0.8548 0.7573 0.120 Uiso 1 1 calc R
C28 C 0.85778(18) 0.8171(3) 0.67700(17) 0.1024(15) Uani 1 1 d .
H28A H 0.8477 0.8528 0.6482 0.154 Uiso 1 1 calc R
H28B H 0.8806 0.7764 0.6596 0.154 Uiso 1 1 calc R
H28C H 0.8876 0.8379 0.7056 0.154 Uiso 1 1 calc R

loop_
_atom_site_aniso_label
_atom_site_aniso_U_11
_atom_site_aniso_U_22
_atom_site_aniso_U_33
_atom_site_aniso_U_23
_atom_site_aniso_U_13
_atom_site_aniso_U_12
Cu1 0.0642(2) 0.02871(16) 0.0442(2) 0.00426(12) -0.00404(15) -0.00279(14)
Cu2 0.04905(19) 0.03299(17) 0.03566(19) -0.00073(12) -0.00406(12) -0.00447(12)
Si1 0.0486(3) 0.0282(3) 0.0333(3) 0.0002(2) -0.0020(2) -0.0050(2)
Si2 0.0663(4) 0.0475(4) 0.0459(4) 0.0095(3) 0.0019(3) -0.0159(3)
Si3 0.0629(4) 0.0345(3) 0.0515(4) -0.0064(2) 0.0050(3) 0.0011(3)
Si4 0.0600(4) 0.0469(3) 0.0451(4) 0.0074(3) -0.0132(3) -0.0106(3)
Si5 0.0414(3) 0.0351(3) 0.0355(3) 0.0001(2) -0.0023(2) -0.0036(2)
Si6 0.0599(4) 0.0426(3) 0.0623(5) -0.0139(3) -0.0152(3) 0.0079(3)
Si7 0.0490(4) 0.0681(5) 0.0668(5) 0.0160(4) 0.0027(3) -0.0141(3)
Si8 0.0539(4) 0.0511(4) 0.0376(4) 0.0065(3) -0.0004(3) 0.0070(3)
N1 0.0648(13) 0.0352(9) 0.0482(12) 0.0048(8) 0.0010(9) -0.0074(9)
N2 0.0592(12) 0.0394(10) 0.0480(12) 0.0014(8) -0.0019(9) 0.0028(9)
C1 0.0591(14) 0.0379(11) 0.0428(14) 0.0041(9) -0.0120(10) -0.0078(10)
C2 0.087(2) 0.0412(13) 0.070(2) 0.0118(12) -0.0085(15) -0.0116(13)
C3 0.093(2) 0.0670(19) 0.062(2) 0.0132(14) 0.0055(16) -0.0325(17)
C4 0.080(2) 0.0657(18) 0.0601(19) -0.0026(13) 0.0093(14) -0.0245(15)
C5 0.083(2) 0.0520(15) 0.0587(18) -0.0040(12) 0.0117(14) -0.0099(14)
C6 0.0602(14) 0.0372(12) 0.0516(15) 0.0070(10) -0.0149(11) 0.0028(10)
C7 0.084(2) 0.0392(13) 0.083(2) 0.0038(13) 0.0068(16) 0.0103(13)
C8 0.098(3) 0.0502(16) 0.101(3) -0.0034(17) 0.007(2) 0.0252(17)
C9 0.076(2) 0.074(2) 0.074(2) -0.0041(16) 0.0116(15) 0.0193(16)
C10 0.0680(17) 0.0541(15) 0.0638(18) 0.0089(13) 0.0034(13) 0.0032(13)
C11 0.081(2) 0.099(3) 0.078(2) -0.0098(19) 0.0325(18) -0.0142(19)
C12 0.125(3) 0.092(3) 0.086(3) 0.051(2) 0.006(2) 0.012(2)
C13 0.129(3) 0.109(3) 0.081(3) 0.019(2) -0.010(2) -0.080(3)
C14 0.097(3) 0.098(3) 0.102(3) -0.031(2) -0.029(2) 0.048(2)
C15 0.103(3) 0.0535(18) 0.127(3) -0.043(2) 0.006(2) -0.0035(18)
C16 0.107(3) 0.077(2) 0.137(4) 0.031(2) 0.068(3) 0.023(2)
C17 0.099(2) 0.097(3) 0.055(2) 0.0313(17) -0.0219(17) -0.026(2)
C18 0.163(4) 0.062(2) 0.097(3) 0.0004(18) -0.075(3) -0.024(2)
C19 0.0610(19) 0.126(3) 0.096(3) 0.005(2) -0.0119(18) 0.014(2)
C20 0.119(3) 0.0432(15) 0.106(3) -0.0071(16) -0.050(2) 0.0115(17)
C21 0.076(2) 0.090(3) 0.129(4) -0.035(2) 0.025(2) 0.0120(19)
C22 0.106(3) 0.0670(19) 0.072(2) -0.0318(16) -0.0311(18) 0.0233(18)
C23 0.076(2) 0.133(4) 0.140(4) -0.006(3) -0.009(2) -0.056(3)
C24 0.068(2) 0.116(3) 0.108(3) 0.020(2) 0.036(2) 0.010(2)
C25 0.088(3) 0.143(4) 0.129(4) 0.088(3) 0.015(3) -0.011(3)
C26 0.092(2) 0.088(2) 0.060(2) -0.0061(16) -0.0287(16) 0.0210(19)
C27 0.112(3) 0.0532(16) 0.074(2) 0.0047(14) -0.0070(19) 0.0283(17)
C28 0.076(2) 0.147(4) 0.084(3) 0.065(3) 0.0146(18) -0.005(2)

loop_
_atom_type_symbol
_atom_type_description
_atom_type_scat_dispersion_real
_atom_type_scat_dispersion_imag
_atom_type_scat_source
C C 0.0181 0.0091 'International Tables Vol C Tables 4.2.6.8 and 6.1.1.4'
H H 0.0000 0.0000 'International Tables Vol C Tables 4.2.6.8 and 6.1.1.4'
N N 0.0311 0.0180 'International Tables Vol C Tables 4.2.6.8 and 6.1.1.4'
Si Si 0.2541 0.3302 'International Tables Vol C Tables 4.2.6.8 and 6.1.1.4'
Cu Cu -1.9646 0.5888 'International Tables Vol C Tables 4.2.6.8 and 6.1.1.4'

loop_
_geom_angle_atom_site_label_1
_geom_angle_atom_site_label_2
_geom_angle_atom_site_label_3
_geom_angle
N2 Cu1 N1 79.52(8)
N2 Cu1 Si1 138.70(6)
N1 Cu1 Si1 138.62(6)
N2 Cu1 Cu2 114.94(6)
N1 Cu1 Cu2 126.52(6)
Si1 Cu1 Cu2 60.837(17)
Si5 Cu2 Si1 169.02(2)
Si5 Cu2 Cu1 132.49(2)
Si1 Cu2 Cu1 57.898(17)
Cu1 Si1 Si3 118.02(3)
Cu1 Si1 Si2 125.75(3)
Si3 Si1 Si2 109.46(3)
Cu1 Si1 Si4 84.85(3)
Si3 Si1 Si4 107.39(4)
Si2 Si1 Si4 105.18(3)
Cu1 Si1 Cu2 61.265(17)
Si3 Si1 Cu2 98.17(3)
Si2 Si1 Cu2 88.36(3)
Si4 Si1 Cu2 144.56(3)
C11 Si2 C12 107.6(2)
C11 Si2 C13 107.1(2)
C12 Si2 C13 105.9(2)
C11 Si2 Si1 110.21(12)
C12 Si2 Si1 111.55(13)
C13 Si2 Si1 114.15(12)
C15 Si3 C14 106.86(19)
C15 Si3 C16 108.7(2)
C14 Si3 C16 106.0(2)
C15 Si3 Si1 113.94(13)
C14 Si3 Si1 111.77(12)
C16 Si3 Si1 109.27(12)
C17 Si4 C18 105.60(19)
C17 Si4 C19 105.3(2)
C18 Si4 C19 108.9(2)
C17 Si4 Si1 112.50(11)
C18 Si4 Si1 113.00(12)
C19 Si4 Si1 111.17(13)
Cu2 Si5 Si8 116.40(3)
Cu2 Si5 Si7 108.19(3)
Si8 Si5 Si7 108.32(4)
Cu2 Si5 Si6 110.06(3)
Si8 Si5 Si6 107.12(4)
Si7 Si5 Si6 106.28(4)
C21 Si6 C20 106.4(2)
C21 Si6 C22 106.99(19)
C20 Si6 C22 106.79(16)
C21 Si6 Si5 111.30(12)
C20 Si6 Si5 109.76(13)
C22 Si6 Si5 115.14(10)
C25 Si7 C24 106.4(2)
C25 Si7 C23 108.4(2)
C24 Si7 C23 105.7(2)
C25 Si7 Si5 109.58(13)
C24 Si7 Si5 112.25(12)
C23 Si7 Si5 114.10(15)
C27 Si8 C28 106.9(2)
C27 Si8 C26 105.50(16)
C28 Si8 C26 107.10(19)
C27 Si8 Si5 112.81(11)
C28 Si8 Si5 109.76(12)
C26 Si8 Si5 114.37(12)
C5 N1 C1 118.2(2)
C5 N1 Cu1 127.25(18)
C1 N1 Cu1 114.44(17)
C10 N2 C6 118.2(2)
C10 N2 Cu1 126.54(18)
C6 N2 Cu1 114.14(18)
N1 C1 C2 121.2(3)
N1 C1 C6 115.7(2)
C2 C1 C6 123.1(2)
C3 C2 C1 119.2(3)
C3 C2 H2A 120.4
C1 C2 H2A 120.4
C4 C3 C2 119.8(3)
C4 C3 H3A 120.1
C2 C3 H3A 120.1
C3 C4 C5 117.7(3)
C3 C4 H4A 121.2
C5 C4 H4A 121.2
N1 C5 C4 123.9(3)
N1 C5 H5A 118.1
C4 C5 H5A 118.1
N2 C6 C7 121.5(3)
N2 C6 C1 115.4(2)
C7 C6 C1 123.1(2)
C8 C7 C6 119.3(3)
C8 C7 H7A 120.4
C6 C7 H7A 120.4
C7 C8 C9 119.8(3)
C7 C8 H8A 120.1
C9 C8 H8A 120.1
C8 C9 C10 117.7(3)
C8 C9 H9A 121.1
C10 C9 H9A 121.1
N2 C10 C9 123.4(3)
N2 C10 H10A 118.3
C9 C10 H10A 118.3
Si2 C11 H11A 109.5
Si2 C11 H11B 109.5
H11A C11 H11B 109.5
Si2 C11 H11C 109.5
H11A C11 H11C 109.5
H11B C11 H11C 109.5
Si2 C12 H12A 109.5
Si2 C12 H12B 109.5
H12A C12 H12B 109.5
Si2 C12 H12C 109.5
H12A C12 H12C 109.5
H12B C12 H12C 109.5
Si2 C13 H13A 109.5
Si2 C13 H13B 109.5
H13A C13 H13B 109.5
Si2 C13 H13C 109.5
H13A C13 H13C 109.5
H13B C13 H13C 109.5
Si3 C14 H14A 109.5
Si3 C14 H14B 109.5
H14A C14 H14B 109.5
Si3 C14 H14C 109.5
H14A C14 H14C 109.5
H14B C14 H14C 109.5
Si3 C15 H15A 109.5
Si3 C15 H15B 109.5
H15A C15 H15B 109.5
Si3 C15 H15C 109.5
H15A C15 H15C 109.5
H15B C15 H15C 109.5
Si3 C16 H16A 109.5
Si3 C16 H16B 109.5
H16A C16 H16B 109.5
Si3 C16 H16C 109.5
H16A C16 H16C 109.5
H16B C16 H16C 109.5
Si4 C17 H17A 109.5
Si4 C17 H17B 109.5
H17A C17 H17B 109.5
Si4 C17 H17C 109.5
H17A C17 H17C 109.5
H17B C17 H17C 109.5
Si4 C18 H18A 109.5
Si4 C18 H18B 109.5
H18A C18 H18B 109.5
Si4 C18 H18C 109.5
H18A C18 H18C 109.5
H18B C18 H18C 109.5
Si4 C19 H19A 109.5
Si4 C19 H19B 109.5
H19A C19 H19B 109.5
Si4 C19 H19C 109.5
H19A C19 H19C 109.5
H19B C19 H19C 109.5
Si6 C20 H20A 109.5
Si6 C20 H20B 109.5
H20A C20 H20B 109.5
Si6 C20 H20C 109.5
H20A C20 H20C 109.5
H20B C20 H20C 109.5
Si6 C21 H21A 109.5
Si6 C21 H21B 109.5
H21A C21 H21B 109.5
Si6 C21 H21C 109.5
H21A C21 H21C 109.5
H21B C21 H21C 109.5
Si6 C22 H22A 109.5
Si6 C22 H22B 109.5
H22A C22 H22B 109.5
Si6 C22 H22C 109.5
H22A C22 H22C 109.5
H22B C22 H22C 109.5
Si7 C23 H23A 109.5
Si7 C23 H23B 109.5
H23A C23 H23B 109.5
Si7 C23 H23C 109.5
H23A C23 H23C 109.5
H23B C23 H23C 109.5
Si7 C24 H24A 109.5
Si7 C24 H24B 109.5
H24A C24 H24B 109.5
Si7 C24 H24C 109.5
H24A C24 H24C 109.5
H24B C24 H24C 109.5
Si7 C25 H25A 109.5
Si7 C25 H25B 109.5
H25A C25 H25B 109.5
Si7 C25 H25C 109.5
H25A C25 H25C 109.5
H25B C25 H25C 109.5
Si8 C26 H26A 109.5
Si8 C26 H26B 109.5
H26A C26 H26B 109.5
Si8 C26 H26C 109.5
H26A C26 H26C 109.5
H26B C26 H26C 109.5
Si8 C27 H27A 109.5
Si8 C27 H27D 109.5
H27A C27 H27D 109.5
Si8 C27 H27B 109.5
H27A C27 H27B 109.5
H27D C27 H27B 109.5
Si8 C28 H28A 109.5
Si8 C28 H28B 109.5
H28A C28 H28B 109.5
Si8 C28 H28C 109.5
H28A C28 H28C 109.5
H28B C28 H28C 109.5

loop_
_geom_bond_atom_site_label_1
_geom_bond_atom_site_label_2
_geom_bond_distance
Cu1 N2 2.067(2)
Cu1 N1 2.076(2)
Cu1 Si1 2.3187(6)
Cu1 Cu2 2.4002(5)
Cu2 Si5 2.2744(7)
Cu2 Si1 2.3903(6)
Si1 Si3 2.3485(9)
Si1 Si2 2.3583(9)
Si1 Si4 2.3585(9)
Si2 C11 1.866(3)
Si2 C12 1.875(4)
Si2 C13 1.880(3)
Si3 C15 1.865(3)
Si3 C14 1.869(4)
Si3 C16 1.877(3)
Si4 C17 1.864(3)
Si4 C18 1.873(3)
Si4 C19 1.883(4)
Si5 Si8 2.3308(9)
Si5 Si7 2.3345(9)
Si5 Si6 2.3402(9)
Si6 C21 1.877(4)
Si6 C20 1.880(3)
Si6 C22 1.884(3)
Si7 C25 1.867(4)
Si7 C24 1.876(4)
Si7 C23 1.883(4)
Si8 C27 1.874(3)
Si8 C28 1.875(3)
Si8 C26 1.876(3)
N1 C5 1.331(4)
N1 C1 1.333(3)
N2 C10 1.326(4)
N2 C6 1.347(3)
C1 C2 1.392(4)
C1 C6 1.487(4)
C2 C3 1.371(5)
C2 H2A 0.9500
C3 C4 1.365(5)
C3 H3A 0.9500
C4 C5 1.375(4)
C4 H4A 0.9500
C5 H5A 0.9500
C6 C7 1.380(4)
C7 C8 1.369(5)
C7 H7A 0.9500
C8 C9 1.371(5)
C8 H8A 0.9500
C9 C10 1.383(4)
C9 H9A 0.9500
C10 H10A 0.9500
C11 H11A 0.9800
C11 H11B 0.9800
C11 H11C 0.9800
C12 H12A 0.9800
C12 H12B 0.9800
C12 H12C 0.9800
C13 H13A 0.9800
C13 H13B 0.9800
C13 H13C 0.9800
C14 H14A 0.9800
C14 H14B 0.9800
C14 H14C 0.9800
C15 H15A 0.9800
C15 H15B 0.9800
C15 H15C 0.9800
C16 H16A 0.9800
C16 H16B 0.9800
C16 H16C 0.9800
C17 H17A 0.9800
C17 H17B 0.9800
C17 H17C 0.9800
C18 H18A 0.9800
C18 H18B 0.9800
C18 H18C 0.9800
C19 H19A 0.9800
C19 H19B 0.9800
C19 H19C 0.9800
C20 H20A 0.9800
C20 H20B 0.9800
C20 H20C 0.9800
C21 H21A 0.9800
C21 H21B 0.9800
C21 H21C 0.9800
C22 H22A 0.9800
C22 H22B 0.9800
C22 H22C 0.9800
C23 H23A 0.9800
C23 H23B 0.9800
C23 H23C 0.9800
C24 H24A 0.9800
C24 H24B 0.9800
C24 H24C 0.9800
C25 H25A 0.9800
C25 H25B 0.9800
C25 H25C 0.9800
C26 H26A 0.9800
C26 H26B 0.9800
C26 H26C 0.9800
C27 H27A 0.9800
C27 H27D 0.9800
C27 H27B 0.9800
C28 H28A 0.9800
C28 H28B 0.9800
C28 H28C 0.9800
